data_7227622
loop_
_publ_author_name
'Li, Jie'
'Hao, Wen-Juan'
'Zhou, Peng'
'Zhu, Yi-Long'
'Wang, Shu-Liang'
'Tu, Shu-Jiang'
'Jiang, Bo'

_publ_section_title
;
 Oxidative bicyclization of N-tethered 1,7-enynes toward polycyclic
 3,4-dihydroquinolin-2(1H)-ones via site-selective decarboxylative
 C(sp3)--H functionalization
;
_journal_issue 16
_journal_name_full 'RSC Adv.'
_journal_page_first 9693
_journal_paper_doi 10.1039/C6RA28589A
_journal_volume 7
_journal_year 2017
_chemical_formula_sum 'C33 H27 N O5 S'
_chemical_formula_weight 549.62
_chemical_name_systematic
; 
 ? 
;
_space_group_IT_number 14
_symmetry_cell_setting monoclinic
_symmetry_space_group_name_Hall '-P 2yn'
_symmetry_space_group_name_H-M 'P 1 21/n 1'
_atom_sites_solution_hydrogens geom
_atom_sites_solution_primary direct
_atom_sites_solution_secondary difmap
_audit_creation_method SHELXL-97
_audit_update_record
;
2016-12-05 deposited with the CCDC.
2017-01-30 downloaded from the CCDC.
;
_cell_angle_alpha 90.00
_cell_angle_beta 97.692(2)
_cell_angle_gamma 90.00
_cell_formula_units_Z 4
_cell_length_a 8.3676(8)
_cell_length_b 17.9504(16)
_cell_length_c 18.8093(18)
_cell_measurement_reflns_used 2123
_cell_measurement_temperature 298(2)
_cell_measurement_theta_max 20.745
_cell_measurement_theta_min 2.463
_cell_volume 2799.8(5)
_computing_cell_refinement 'Bruker SMART'
_computing_data_collection 'Bruker SMART'
_computing_data_reduction 'Bruker SAINT'
_computing_molecular_graphics 'Bruker SHELXTL'
_computing_publication_material 'Bruker SHELXTL'
_computing_structure_refinement 'SHELXL-97 (Sheldrick, 1997)'
_computing_structure_solution 'SHELXS-97 (Sheldrick, 1990)'
_diffrn_ambient_temperature 298(2)
_diffrn_measured_fraction_theta_full 0.999
_diffrn_measured_fraction_theta_max 0.999
_diffrn_measurement_device_type 'CCD area detector'
_diffrn_measurement_method 'phi and omega scans'
_diffrn_radiation_monochromator graphite
_diffrn_radiation_source 'fine-focus sealed tube'
_diffrn_radiation_type MoK\a
_diffrn_radiation_wavelength 0.71073
_diffrn_reflns_av_R_equivalents 0.0643
_diffrn_reflns_av_sigmaI/netI 0.0881
_diffrn_reflns_limit_h_max 9
_diffrn_reflns_limit_h_min -9
_diffrn_reflns_limit_k_max 16
_diffrn_reflns_limit_k_min -21
_diffrn_reflns_limit_l_max 22
_diffrn_reflns_limit_l_min -18
_diffrn_reflns_number 13802
_diffrn_reflns_theta_full 25.02
_diffrn_reflns_theta_max 25.02
_diffrn_reflns_theta_min 2.46
_exptl_absorpt_coefficient_mu 0.159
_exptl_absorpt_correction_T_max 0.9720
_exptl_absorpt_correction_T_min 0.9480
_exptl_absorpt_correction_type multi-scan
_exptl_absorpt_process_details sadabs
_exptl_crystal_colour white
_exptl_crystal_density_diffrn 1.304
_exptl_crystal_density_method 'not measured'
_exptl_crystal_description block
_exptl_crystal_F_000 1152
_exptl_crystal_size_max 0.34
_exptl_crystal_size_mid 0.30
_exptl_crystal_size_min 0.18
_refine_diff_density_max 0.187
_refine_diff_density_min -0.307
_refine_diff_density_rms 0.046
_refine_ls_extinction_method none
_refine_ls_goodness_of_fit_ref 1.014
_refine_ls_hydrogen_treatment mixed
_refine_ls_matrix_type full
_refine_ls_number_parameters 361
_refine_ls_number_reflns 4927
_refine_ls_number_restraints 0
_refine_ls_restrained_S_all 1.014
_refine_ls_R_factor_all 0.1438
_refine_ls_R_factor_gt 0.0528
_refine_ls_shift/su_max 0.000
_refine_ls_shift/su_mean 0.000
_refine_ls_structure_factor_coef Fsqd
_refine_ls_weighting_details 'calc w=1/[\s^2^(Fo^2^)+(0.0238P)^2^+0.7786P] where P=(Fo^2^+2Fc^2^)/3'
_refine_ls_weighting_scheme calc
_refine_ls_wR_factor_gt 0.0873
_refine_ls_wR_factor_ref 0.1056
_reflns_number_gt 2217
_reflns_number_total 4927
_reflns_threshold_expression >2sigma(I)
_cod_data_source_file c6ra28589a2.cif
_cod_data_source_block 160303d
_cod_depositor_comments
;
The following automatic conversions were performed:

'_symmetry_cell_setting' value 'Monoclinic' changed to 'monoclinic'
according to
/usr/data/users/saulius/crontab/automatic-downloads/rss-feeds/RSC/lib/dictionaries/cif_core.dic
dictionary named 'cif_core.dic' version 2.4.2 from 2011-04-26.

Automatic conversion script
Id: cif_fix_values 4268 2015-11-12 08:31:59Z antanas 
;
_cod_original_sg_symbol_H-M P2(1)/n
_cod_database_code 7227622

loop_
_symmetry_equiv_pos_as_xyz
'x, y, z'
'-x+1/2, y+1/2, -z+1/2'
'-x, -y, -z'
'x-1/2, -y-1/2, z-1/2'

loop_
_atom_site_label
_atom_site_type_symbol
_atom_site_fract_x
_atom_site_fract_y
_atom_site_fract_z
_atom_site_U_iso_or_equiv
_atom_site_adp_type
_atom_site_occupancy
_atom_site_symmetry_multiplicity
_atom_site_calc_flag
_atom_site_refinement_flags
N1 N 0.2576(3) 0.58551(14) 0.22138(13) 0.0514(7) Uani 1 1 d .
O1 O 0.6592(3) 0.75308(12) 0.24939(11) 0.0610(7) Uani 1 1 d .
O2 O 0.6234(3) 0.90695(12) 0.27971(14) 0.0704(7) Uani 1 1 d .
O3 O 0.2301(3) 0.68459(13) 0.14392(12) 0.0719(8) Uani 1 1 d .
O4 O 0.3153(3) 0.45567(13) 0.18358(12) 0.0794(8) Uani 1 1 d .
O5 O 0.1164(3) 0.53021(15) 0.10400(12) 0.0838(8) Uani 1 1 d .
S1 S 0.26580(12) 0.52541(6) 0.15081(5) 0.0643(3) Uani 1 1 d .
C1 C 0.2548(4) 0.6631(2) 0.20541(19) 0.0513(9) Uani 1 1 d .
C2 C 0.2864(4) 0.71348(17) 0.27043(16) 0.0445(8) Uani 1 1 d .
C3 C 0.4014(4) 0.67597(17) 0.32893(15) 0.0404(8) Uani 1 1 d .
C4 C 0.3485(3) 0.60203(17) 0.35020(16) 0.0396(8) Uani 1 1 d .
C5 C 0.2679(4) 0.55849(19) 0.29469(16) 0.0455(8) Uani 1 1 d .
C6 C 0.1936(4) 0.49224(18) 0.31006(18) 0.0543(9) Uani 1 1 d .
H6 H 0.1333 0.4651 0.2738 0.065 Uiso 1 1 calc R
C7 C 0.2110(4) 0.46743(19) 0.38027(19) 0.0575(9) Uani 1 1 d .
H7 H 0.1640 0.4225 0.3906 0.069 Uiso 1 1 calc R
C8 C 0.2959(4) 0.50750(19) 0.43520(18) 0.0538(9) Uani 1 1 d .
H8 H 0.3089 0.4891 0.4818 0.065 Uiso 1 1 calc R
C9 C 0.3620(4) 0.57562(18) 0.42028(16) 0.0482(9) Uani 1 1 d .
H9 H 0.4158 0.6039 0.4574 0.058 Uiso 1 1 calc R
C10 C 0.3760(4) 0.78591(18) 0.25551(17) 0.0621(10) Uani 1 1 d .
H10A H 0.3213 0.8289 0.2721 0.075 Uiso 1 1 calc R
H10B H 0.3807 0.7914 0.2045 0.075 Uiso 1 1 calc R
C11 C 0.5478(4) 0.77871(18) 0.29708(16) 0.0464(8) Uani 1 1 d .
C12 C 0.6115(4) 0.84974(18) 0.33246(17) 0.0578(10) Uani 1 1 d .
H12A H 0.5402 0.8663 0.3659 0.069 Uiso 1 1 calc R
H12B H 0.7171 0.8408 0.3593 0.069 Uiso 1 1 calc R
C13 C 0.5382(4) 0.71299(17) 0.34759(15) 0.0412(8) Uani 1 1 d .
C14 C 0.6793(4) 0.69050(17) 0.39917(16) 0.0400(8) Uani 1 1 d .
C15 C 0.7161(4) 0.7229(2) 0.46642(18) 0.0633(10) Uani 1 1 d .
H15 H 0.6469 0.7585 0.4813 0.076 Uiso 1 1 calc R
C16 C 0.8537(5) 0.7033(2) 0.51170(19) 0.0742(12) Uani 1 1 d .
H16 H 0.8776 0.7268 0.5559 0.089 Uiso 1 1 calc R
C17 C 0.9546(4) 0.6498(2) 0.4920(2) 0.0709(12) Uani 1 1 d .
H17 H 1.0467 0.6362 0.5226 0.085 Uiso 1 1 calc R
C18 C 0.9180(5) 0.6161(2) 0.4264(2) 0.0766(12) Uani 1 1 d .
H18 H 0.9854 0.5791 0.4127 0.092 Uiso 1 1 calc R
C19 C 0.7825(4) 0.6365(2) 0.38028(18) 0.0623(10) Uani 1 1 d .
H19 H 0.7606 0.6133 0.3358 0.075 Uiso 1 1 calc R
C20 C 0.7201(4) 0.8086(2) 0.20977(19) 0.0575(10) Uani 1 1 d .
C21 C 0.7039(4) 0.8827(2) 0.2247(2) 0.0616(10) Uani 1 1 d .
C22 C 0.7690(5) 0.9358(3) 0.1836(2) 0.0911(15) Uani 1 1 d .
H22 H 0.7557 0.9862 0.1926 0.109 Uiso 1 1 calc R
C23 C 0.8538(6) 0.9136(4) 0.1291(3) 0.112(2) Uani 1 1 d .
H23 H 0.8975 0.9492 0.1015 0.135 Uiso 1 1 calc R
C24 C 0.8740(6) 0.8395(4) 0.1156(2) 0.1088(19) Uani 1 1 d .
H24 H 0.9345 0.8249 0.0799 0.131 Uiso 1 1 calc R
C25 C 0.8046(5) 0.7865(3) 0.1547(2) 0.0809(12) Uani 1 1 d .
H25 H 0.8145 0.7361 0.1443 0.097 Uiso 1 1 calc R
C26 C 0.4242(4) 0.55903(18) 0.10783(17) 0.0544(9) Uani 1 1 d .
C27 C 0.5815(5) 0.5486(2) 0.13942(19) 0.0775(12) Uani 1 1 d .
H27 H 0.6027 0.5257 0.1840 0.093 Uiso 1 1 calc R
C28 C 0.7078(5) 0.5726(2) 0.1041(2) 0.0865(13) Uani 1 1 d .
H28 H 0.8136 0.5664 0.1257 0.104 Uiso 1 1 calc R
C29 C 0.6780(6) 0.6057(2) 0.0370(2) 0.0727(11) Uani 1 1 d .
C30 C 0.5228(6) 0.6133(2) 0.0060(2) 0.0812(13) Uani 1 1 d .
H30 H 0.5019 0.6342 -0.0396 0.097 Uiso 1 1 calc R
C31 C 0.3947(5) 0.5908(2) 0.04050(19) 0.0741(12) Uani 1 1 d .
H31 H 0.2893 0.5970 0.0184 0.089 Uiso 1 1 calc R
C32 C 0.8187(5) 0.6339(2) 0.0010(2) 0.1076(15) Uani 1 1 d .
H32A H 0.8828 0.5924 -0.0106 0.161 Uiso 1 1 calc R
H32B H 0.8837 0.6668 0.0330 0.161 Uiso 1 1 calc R
H32C H 0.7782 0.6601 -0.0421 0.161 Uiso 1 1 calc R
C33 C 0.1219(4) 0.73164(19) 0.29534(17) 0.0672(11) Uani 1 1 d .
H33A H 0.0572 0.7598 0.2588 0.101 Uiso 1 1 calc R
H33B H 0.1390 0.7603 0.3388 0.101 Uiso 1 1 calc R
H33C H 0.0674 0.6861 0.3039 0.101 Uiso 1 1 calc R

loop_
_atom_site_aniso_label
_atom_site_aniso_U_11
_atom_site_aniso_U_22
_atom_site_aniso_U_33
_atom_site_aniso_U_23
_atom_site_aniso_U_13
_atom_site_aniso_U_12
N1 0.069(2) 0.0448(19) 0.0397(16) 0.0009(14) 0.0033(14) -0.0026(15)
O1 0.0783(17) 0.0492(15) 0.0592(15) 0.0117(12) 0.0230(13) 0.0099(14)
O2 0.0798(18) 0.0439(16) 0.0847(19) 0.0124(15) 0.0011(15) -0.0070(14)
O3 0.097(2) 0.0681(17) 0.0497(16) 0.0128(13) 0.0074(14) 0.0126(15)
O4 0.121(2) 0.0478(16) 0.0722(17) 0.0002(13) 0.0231(15) -0.0048(16)
O5 0.0643(17) 0.122(2) 0.0607(15) -0.0186(15) -0.0067(14) -0.0168(16)
S1 0.0722(7) 0.0696(7) 0.0501(6) -0.0094(6) 0.0048(5) -0.0092(6)
C1 0.047(2) 0.058(3) 0.048(2) 0.011(2) 0.0057(18) 0.0069(19)
C2 0.042(2) 0.044(2) 0.047(2) 0.0069(17) 0.0020(16) 0.0046(18)
C3 0.039(2) 0.042(2) 0.0383(19) 0.0023(16) -0.0002(15) 0.0046(18)
C4 0.0351(19) 0.040(2) 0.044(2) 0.0095(17) 0.0061(15) 0.0026(16)
C5 0.046(2) 0.048(2) 0.042(2) 0.0033(18) 0.0037(16) -0.0021(19)
C6 0.056(2) 0.051(2) 0.056(2) -0.0019(19) 0.0089(18) -0.013(2)
C7 0.063(2) 0.051(2) 0.061(2) 0.007(2) 0.017(2) -0.008(2)
C8 0.054(2) 0.059(3) 0.049(2) 0.0179(19) 0.0119(18) 0.005(2)
C9 0.045(2) 0.051(2) 0.048(2) 0.0098(18) 0.0023(17) 0.0017(18)
C10 0.064(3) 0.049(2) 0.070(2) 0.0204(19) -0.005(2) 0.003(2)
C11 0.050(2) 0.039(2) 0.050(2) 0.0026(18) 0.0051(18) 0.0011(18)
C12 0.066(2) 0.046(2) 0.060(2) 0.011(2) 0.0049(19) -0.002(2)
C13 0.036(2) 0.040(2) 0.047(2) 0.0014(16) 0.0037(16) 0.0025(18)
C14 0.037(2) 0.037(2) 0.046(2) 0.0046(16) 0.0058(16) -0.0036(17)
C15 0.072(3) 0.064(3) 0.053(2) -0.003(2) 0.005(2) 0.012(2)
C16 0.096(3) 0.069(3) 0.051(3) 0.003(2) -0.013(2) -0.007(3)
C17 0.051(3) 0.085(3) 0.071(3) 0.026(2) -0.009(2) -0.001(2)
C18 0.052(3) 0.096(3) 0.082(3) 0.005(3) 0.014(2) 0.026(2)
C19 0.057(2) 0.070(3) 0.058(2) -0.005(2) 0.002(2) 0.017(2)
C20 0.047(2) 0.070(3) 0.054(2) 0.019(2) 0.0011(19) 0.000(2)
C21 0.060(3) 0.062(3) 0.059(3) 0.017(2) -0.008(2) -0.016(2)
C22 0.098(4) 0.091(3) 0.075(3) 0.034(3) -0.021(3) -0.047(3)
C23 0.091(4) 0.160(6) 0.078(4) 0.057(4) -0.014(3) -0.055(4)
C24 0.086(4) 0.176(6) 0.065(3) 0.047(4) 0.014(2) -0.010(4)
C25 0.079(3) 0.108(4) 0.055(3) 0.020(3) 0.007(2) 0.012(3)
C26 0.061(3) 0.059(2) 0.042(2) 0.0062(18) 0.0018(18) -0.001(2)
C27 0.072(3) 0.104(3) 0.053(2) 0.010(2) -0.001(2) 0.006(3)
C28 0.062(3) 0.127(4) 0.071(3) 0.008(3) 0.008(2) 0.005(3)
C29 0.084(3) 0.078(3) 0.061(3) -0.005(2) 0.025(2) 0.002(3)
C30 0.098(4) 0.094(3) 0.057(2) 0.020(2) 0.026(3) 0.021(3)
C31 0.068(3) 0.095(3) 0.060(3) 0.013(2) 0.008(2) 0.017(2)
C32 0.108(4) 0.125(4) 0.100(3) -0.008(3) 0.052(3) -0.015(3)
C33 0.052(2) 0.078(3) 0.070(2) 0.005(2) 0.0039(19) 0.019(2)

loop_
_atom_type_symbol
_atom_type_description
_atom_type_scat_dispersion_real
_atom_type_scat_dispersion_imag
_atom_type_scat_source
C C 0.0033 0.0016 'International Tables Vol C Tables 4.2.6.8 and 6.1.1.4'
H H 0.0000 0.0000 'International Tables Vol C Tables 4.2.6.8 and 6.1.1.4'
N N 0.0061 0.0033 'International Tables Vol C Tables 4.2.6.8 and 6.1.1.4'
O O 0.0106 0.0060 'International Tables Vol C Tables 4.2.6.8 and 6.1.1.4'
S S 0.1246 0.1234 'International Tables Vol C Tables 4.2.6.8 and 6.1.1.4'

loop_
_geom_angle_atom_site_label_1
_geom_angle_atom_site_label_2
_geom_angle_atom_site_label_3
_geom_angle
C1 N1 C5 121.6(3)
C1 N1 S1 116.9(2)
C5 N1 S1 121.3(2)
C20 O1 C11 114.7(3)
C21 O2 C12 112.2(3)
O4 S1 O5 119.71(17)
O4 S1 N1 104.79(13)
O5 S1 N1 108.39(14)
O4 S1 C26 107.89(16)
O5 S1 C26 110.37(16)
N1 S1 C26 104.55(14)
O3 C1 N1 120.6(3)
O3 C1 C2 124.7(3)
N1 C1 C2 114.7(3)
C1 C2 C3 110.2(3)
C1 C2 C10 113.1(3)
C3 C2 C10 103.2(2)
C1 C2 C33 107.7(3)
C3 C2 C33 112.2(2)
C10 C2 C33 110.5(3)
C13 C3 C4 131.2(3)
C13 C3 C2 114.2(3)
C4 C3 C2 114.3(3)
C9 C4 C5 119.0(3)
C9 C4 C3 125.2(3)
C5 C4 C3 115.6(3)
C6 C5 C4 120.4(3)
C6 C5 N1 120.8(3)
C4 C5 N1 118.8(3)
C7 C6 C5 118.8(3)
C7 C6 H6 120.6
C5 C6 H6 120.6
C8 C7 C6 121.8(3)
C8 C7 H7 119.1
C6 C7 H7 119.1
C7 C8 C9 119.3(3)
C7 C8 H8 120.4
C9 C8 H8 120.4
C8 C9 C4 120.6(3)
C8 C9 H9 119.7
C4 C9 H9 119.7
C2 C10 C11 106.2(2)
C2 C10 H10A 110.5
C11 C10 H10A 110.5
C2 C10 H10B 110.5
C11 C10 H10B 110.5
H10A C10 H10B 108.7
O1 C11 C12 108.8(3)
O1 C11 C13 103.4(2)
C12 C11 C13 115.2(3)
O1 C11 C10 110.1(3)
C12 C11 C10 113.8(3)
C13 C11 C10 104.9(3)
O2 C12 C11 110.7(3)
O2 C12 H12A 109.5
C11 C12 H12A 109.5
O2 C12 H12B 109.5
C11 C12 H12B 109.5
H12A C12 H12B 108.1
C3 C13 C14 128.3(3)
C3 C13 C11 109.7(3)
C14 C13 C11 121.1(3)
C19 C14 C15 117.4(3)
C19 C14 C13 119.7(3)
C15 C14 C13 122.9(3)
C16 C15 C14 121.2(3)
C16 C15 H15 119.4
C14 C15 H15 119.4
C17 C16 C15 120.5(4)
C17 C16 H16 119.8
C15 C16 H16 119.8
C16 C17 C18 118.9(4)
C16 C17 H17 120.5
C18 C17 H17 120.5
C17 C18 C19 120.9(4)
C17 C18 H18 119.5
C19 C18 H18 119.5
C14 C19 C18 121.0(3)
C14 C19 H19 119.5
C18 C19 H19 119.5
C21 C20 O1 122.4(3)
C21 C20 C25 120.3(4)
O1 C20 C25 117.2(4)
C20 C21 O2 122.1(3)
C20 C21 C22 119.8(4)
O2 C21 C22 118.1(4)
C23 C22 C21 119.7(5)
C23 C22 H22 120.2
C21 C22 H22 120.2
C24 C23 C22 120.5(5)
C24 C23 H23 119.7
C22 C23 H23 119.7
C23 C24 C25 120.0(5)
C23 C24 H24 120.0
C25 C24 H24 120.0
C24 C25 C20 119.6(4)
C24 C25 H25 120.2
C20 C25 H25 120.2
C31 C26 C27 119.5(3)
C31 C26 S1 120.8(3)
C27 C26 S1 119.4(3)
C26 C27 C28 119.6(4)
C26 C27 H27 120.2
C28 C27 H27 120.2
C29 C28 C27 120.8(4)
C29 C28 H28 119.6
C27 C28 H28 119.6
C30 C29 C28 118.7(4)
C30 C29 C32 121.8(4)
C28 C29 C32 119.5(4)
C29 C30 C31 121.6(4)
C29 C30 H30 119.2
C31 C30 H30 119.2
C26 C31 C30 119.7(4)
C26 C31 H31 120.1
C30 C31 H31 120.1
C29 C32 H32A 109.5
C29 C32 H32B 109.5
H32A C32 H32B 109.5
C29 C32 H32C 109.5
H32A C32 H32C 109.5
H32B C32 H32C 109.5
C2 C33 H33A 109.5
C2 C33 H33B 109.5
H33A C33 H33B 109.5
C2 C33 H33C 109.5
H33A C33 H33C 109.5
H33B C33 H33C 109.5

loop_
_geom_bond_atom_site_label_1
_geom_bond_atom_site_label_2
_geom_bond_distance
N1 C1 1.424(4)
N1 C5 1.453(3)
N1 S1 1.719(2)
O1 C20 1.381(4)
O1 C11 1.453(3)
O2 C21 1.379(4)
O2 C12 1.441(3)
O3 C1 1.211(3)
O4 S1 1.432(2)
O5 S1 1.432(2)
S1 C26 1.749(3)
C1 C2 1.516(4)
C2 C3 1.519(4)
C2 C10 1.545(4)
C2 C33 1.547(4)
C3 C13 1.329(4)
C3 C4 1.471(4)
C4 C9 1.391(4)
C4 C5 1.403(4)
C5 C6 1.390(4)
C6 C7 1.383(4)
C6 H6 0.9300
C7 C8 1.376(4)
C7 H7 0.9300
C8 C9 1.386(4)
C8 H8 0.9300
C9 H9 0.9300
C10 C11 1.547(4)
C10 H10A 0.9700
C10 H10B 0.9700
C11 C12 1.503(4)
C11 C13 1.523(4)
C12 H12A 0.9700
C12 H12B 0.9700
C13 C14 1.480(4)
C14 C19 1.376(4)
C14 C15 1.389(4)
C15 C16 1.383(5)
C15 H15 0.9300
C16 C17 1.363(5)
C16 H16 0.9300
C17 C18 1.371(5)
C17 H17 0.9300
C18 C19 1.381(4)
C18 H18 0.9300
C19 H19 0.9300
C20 C21 1.371(5)
C20 C25 1.388(4)
C21 C22 1.385(5)
C22 C23 1.380(6)
C22 H22 0.9300
C23 C24 1.370(6)
C23 H23 0.9300
C24 C25 1.378(5)
C24 H24 0.9300
C25 H25 0.9300
C26 C31 1.381(4)
C26 C27 1.383(4)
C27 C28 1.390(5)
C27 H27 0.9300
C28 C29 1.386(5)
C28 H28 0.9300
C29 C30 1.357(5)
C29 C32 1.521(5)
C30 C31 1.386(5)
C30 H30 0.9300
C31 H31 0.9300
C32 H32A 0.9600
C32 H32B 0.9600
C32 H32C 0.9600
C33 H33A 0.9600
C33 H33B 0.9600
C33 H33C 0.9600

loop_
_geom_torsion_atom_site_label_1
_geom_torsion_atom_site_label_2
_geom_torsion_atom_site_label_3
_geom_torsion_atom_site_label_4
_geom_torsion
C1 N1 S1 O4 163.3(2)
C5 N1 S1 O4 -11.3(3)
C1 N1 S1 O5 -67.8(3)
C5 N1 S1 O5 117.6(2)
C1 N1 S1 C26 49.9(3)
C5 N1 S1 C26 -124.7(3)
C5 N1 C1 O3 -172.6(3)
S1 N1 C1 O3 12.8(4)
C5 N1 C1 C2 8.1(4)
S1 N1 C1 C2 -166.5(2)
O3 C1 C2 C3 -147.1(3)
N1 C1 C2 C3 32.2(4)
O3 C1 C2 C10 -32.1(4)
N1 C1 C2 C10 147.2(3)
O3 C1 C2 C33 90.3(4)
N1 C1 C2 C33 -90.4(3)
C1 C2 C3 C13 119.5(3)
C10 C2 C3 C13 -1.6(3)
C33 C2 C3 C13 -120.6(3)
C1 C2 C3 C4 -55.2(3)
C10 C2 C3 C4 -176.3(3)
C33 C2 C3 C4 64.7(3)
C13 C3 C4 C9 47.3(5)
C2 C3 C4 C9 -139.1(3)
C13 C3 C4 C5 -137.7(3)
C2 C3 C4 C5 35.9(4)
C9 C4 C5 C6 4.2(4)
C3 C4 C5 C6 -171.2(3)
C9 C4 C5 N1 -178.5(3)
C3 C4 C5 N1 6.2(4)
C1 N1 C5 C6 147.5(3)
S1 N1 C5 C6 -38.2(4)
C1 N1 C5 C4 -29.9(4)
S1 N1 C5 C4 144.5(2)
C4 C5 C6 C7 -4.8(5)
N1 C5 C6 C7 177.9(3)
C5 C6 C7 C8 1.8(5)
C6 C7 C8 C9 1.9(5)
C7 C8 C9 C4 -2.6(5)
C5 C4 C9 C8 -0.4(4)
C3 C4 C9 C8 174.5(3)
C1 C2 C10 C11 -109.8(3)
C3 C2 C10 C11 9.3(3)
C33 C2 C10 C11 129.4(3)
C20 O1 C11 C12 -41.6(3)
C20 O1 C11 C13 -164.6(3)
C20 O1 C11 C10 83.8(3)
C2 C10 C11 O1 97.5(3)
C2 C10 C11 C12 -140.0(3)
C2 C10 C11 C13 -13.2(3)
C21 O2 C12 C11 -50.3(4)
O1 C11 C12 O2 61.5(3)
C13 C11 C12 O2 177.0(2)
C10 C11 C12 O2 -61.8(4)
C4 C3 C13 C14 -2.6(5)
C2 C3 C13 C14 -176.1(3)
C4 C3 C13 C11 166.5(3)
C2 C3 C13 C11 -7.1(4)
O1 C11 C13 C3 -102.7(3)
C12 C11 C13 C3 138.7(3)
C10 C11 C13 C3 12.7(3)
O1 C11 C13 C14 67.2(3)
C12 C11 C13 C14 -51.4(4)
C10 C11 C13 C14 -177.4(3)
C3 C13 C14 C19 74.7(4)
C11 C13 C14 C19 -93.2(4)
C3 C13 C14 C15 -106.9(4)
C11 C13 C14 C15 85.2(4)
C19 C14 C15 C16 1.9(5)
C13 C14 C15 C16 -176.5(3)
C14 C15 C16 C17 -1.9(6)
C15 C16 C17 C18 0.5(6)
C16 C17 C18 C19 0.8(6)
C15 C14 C19 C18 -0.6(5)
C13 C14 C19 C18 177.8(3)
C17 C18 C19 C14 -0.7(6)
C11 O1 C20 C21 12.9(4)
C11 O1 C20 C25 -169.2(3)
O1 C20 C21 O2 -1.0(5)
C25 C20 C21 O2 -178.8(3)
O1 C20 C21 C22 179.3(3)
C25 C20 C21 C22 1.5(5)
C12 O2 C21 C20 20.5(5)
C12 O2 C21 C22 -159.8(3)
C20 C21 C22 C23 -1.8(6)
O2 C21 C22 C23 178.4(4)
C21 C22 C23 C24 0.0(7)
C22 C23 C24 C25 2.3(8)
C23 C24 C25 C20 -2.6(7)
C21 C20 C25 C24 0.7(6)
O1 C20 C25 C24 -177.2(3)
O4 S1 C26 C31 137.7(3)
O5 S1 C26 C31 5.2(3)
N1 S1 C26 C31 -111.2(3)
O4 S1 C26 C27 -37.4(3)
O5 S1 C26 C27 -169.9(3)
N1 S1 C26 C27 73.7(3)
C31 C26 C27 C28 2.3(6)
S1 C26 C27 C28 177.4(3)
C26 C27 C28 C29 -1.1(6)
C27 C28 C29 C30 -0.9(6)
C27 C28 C29 C32 177.8(4)
C28 C29 C30 C31 1.8(6)
C32 C29 C30 C31 -176.9(4)
C27 C26 C31 C30 -1.4(6)
S1 C26 C31 C30 -176.5(3)
C29 C30 C31 C26 -0.6(6)
